data_1508078
loop_
_publ_author_name
'Butovskii, Mikhail V.'
'D\"oring, Christian'
'Bezugly, Viktor'
'Wagner, Frank R.'
'Grin, Yuri'
'Kempe, Rhett'

_publ_section_title
;
 Molecules containing rare-earth atoms solely bonded by transition metals.
;
_journal_issue 9
_journal_name_full 'Nature chemistry'
_journal_page_first 741
_journal_page_last 744
_journal_paper_doi 10.1038/nchem.718
_journal_volume 2
_journal_year 2010
_chemical_formula_sum 'C30 H30 Re3 Sm'
_chemical_formula_weight 1099.49
_chemical_name_common compound1
_chemical_name_systematic
;
 tris(di-\h5-cyclopentadienyl-ruthenyl)samarium
;
_space_group_IT_number 148
_symmetry_cell_setting trigonal
_symmetry_space_group_name_Hall '-R 3'
_symmetry_space_group_name_H-M 'R -3 :H'
_atom_sites_solution_hydrogens geom
_atom_sites_solution_primary direct
_atom_sites_solution_secondary difmap
_audit_creation_method SHELXL-97
_cell_angle_alpha 90.00
_cell_angle_beta 90.00
_cell_angle_gamma 120.00
_cell_formula_units_Z 18
_cell_length_a 41.4370(12)
_cell_length_b 41.4370(12)
_cell_length_c 7.6330(4)
_cell_measurement_reflns_used all
_cell_measurement_temperature 133(2)
_cell_volume 11350.2(8)
_computing_data_collection X-AREA-STOE
_computing_structure_refinement 'SHELXL-97 (Sheldrick, 1997)'
_computing_structure_solution SIR97
_diffrn_ambient_temperature 133(2)
_diffrn_measured_fraction_theta_full 0.977
_diffrn_measured_fraction_theta_max 0.977
_diffrn_measurement_device_type STOE-IPDSII
_diffrn_measurement_method w/s
_diffrn_radiation_monochromator graphite
_diffrn_radiation_source 'fine-focus sealed tube'
_diffrn_radiation_type MoK\a
_diffrn_radiation_wavelength 0.71069
_diffrn_reflns_av_R_equivalents 0.0836
_diffrn_reflns_av_sigmaI/netI 0.0841
_diffrn_reflns_limit_h_max 50
_diffrn_reflns_limit_h_min -25
_diffrn_reflns_limit_k_max 50
_diffrn_reflns_limit_k_min -50
_diffrn_reflns_limit_l_max 9
_diffrn_reflns_limit_l_min -9
_diffrn_reflns_number 13475
_diffrn_reflns_theta_full 25.71
_diffrn_reflns_theta_max 25.71
_diffrn_reflns_theta_min 1.70
_exptl_absorpt_coefficient_mu 16.662
_exptl_absorpt_correction_T_max 0.3339
_exptl_absorpt_correction_T_min 0.1175
_exptl_absorpt_correction_type numerical
_exptl_crystal_colour black
_exptl_crystal_density_diffrn 2.895
_exptl_crystal_density_method 'not measured'
_exptl_crystal_description prism
_exptl_crystal_F_000 8946
_exptl_crystal_size_max 0.18
_exptl_crystal_size_mid 0.09
_exptl_crystal_size_min 0.08
_platon_squeeze_details
;
;
_refine_diff_density_max 1.561
_refine_diff_density_min -1.409
_refine_diff_density_rms 0.275
_refine_ls_extinction_method none
_refine_ls_goodness_of_fit_ref 1.013
_refine_ls_hydrogen_treatment constr
_refine_ls_matrix_type full
_refine_ls_number_parameters 307
_refine_ls_number_reflns 4704
_refine_ls_number_restraints 0
_refine_ls_restrained_S_all 1.013
_refine_ls_R_factor_all 0.0827
_refine_ls_R_factor_gt 0.0489
_refine_ls_shift/su_max 0.001
_refine_ls_shift/su_mean 0.000
_refine_ls_structure_factor_coef Fsqd
_refine_ls_weighting_details 'calc w=1/[\s^2^(Fo^2^)+(0.0310P)^2^+0.0000P] where P=(Fo^2^+2Fc^2^)/3'
_refine_ls_weighting_scheme calc
_refine_ls_wR_factor_gt 0.0849
_refine_ls_wR_factor_ref 0.0927
_reflns_number_gt 3350
_reflns_number_total 4704
_reflns_threshold_expression >2sigma(I)
_cod_data_source_file nchem.718-s2.cif
_cod_data_source_block k838sq
_cod_depositor_comments
;
 Replacing the '?' symbol with the '\h' substring in the
 _chemical_name_systematic data item value.

 Antanas Vaitkus,
 2018-08-28

2017-03-17
Z value and formula fixed to values more according to usual
chemical conventions.                 miguel
;
_cod_original_sg_symbol_H-M R-3
_cod_original_formula_sum 'C90 H90 Re9 Sm3'
_cod_original_formula_units_Z 6
_cod_original_formula_weight 3298.47
_cod_database_code 1508078
_cell_measurement_2theta_min 3.41
_cell_measurement_2theta_max 52.13

loop_
_symmetry_equiv_pos_as_xyz
'x, y, z'
'-y, x-y, z'
'-x+y, -x, z'
'x+2/3, y+1/3, z+1/3'
'-y+2/3, x-y+1/3, z+1/3'
'-x+y+2/3, -x+1/3, z+1/3'
'x+1/3, y+2/3, z+2/3'
'-y+1/3, x-y+2/3, z+2/3'
'-x+y+1/3, -x+2/3, z+2/3'
'-x, -y, -z'
'y, -x+y, -z'
'x-y, x, -z'
'-x+2/3, -y+1/3, -z+1/3'
'y+2/3, -x+y+1/3, -z+1/3'
'x-y+2/3, x+1/3, -z+1/3'
'-x+1/3, -y+2/3, -z+2/3'
'y+1/3, -x+y+2/3, -z+2/3'
'x-y+1/3, x+2/3, -z+2/3'

loop_
_atom_site_label
_atom_site_type_symbol
_atom_site_fract_x
_atom_site_fract_y
_atom_site_fract_z
_atom_site_U_iso_or_equiv
_atom_site_adp_type
_atom_site_occupancy
_atom_site_symmetry_multiplicity
_atom_site_calc_flag
_atom_site_refinement_flags
C1 C 0.4372(4) 0.2308(4) -0.0034(17) 0.028(3) Uani 1 1 d .
H1 H 0.4623 0.2492 -0.0285 0.033 Uiso 1 1 calc R
C2 C 0.4047(4) 0.2305(4) -0.068(2) 0.033(4) Uani 1 1 d .
H2 H 0.4042 0.2484 -0.1436 0.040 Uiso 1 1 calc R
C3 C 0.3730(4) 0.1979(4) 0.0027(19) 0.034(4) Uani 1 1 d .
H3 H 0.3476 0.1903 -0.0185 0.041 Uiso 1 1 calc R
C4 C 0.3864(4) 0.1793(5) 0.110(2) 0.037(4) Uani 1 1 d .
H4 H 0.3713 0.1572 0.1742 0.044 Uiso 1 1 calc R
C5 C 0.4257(5) 0.1989(4) 0.105(2) 0.035(4) Uani 1 1 d .
H5 H 0.4416 0.1920 0.1638 0.043 Uiso 1 1 calc R
C6 C 0.4294(4) 0.2781(4) 0.427(2) 0.035(4) Uani 1 1 d .
H6 H 0.4539 0.2990 0.4214 0.042 Uiso 1 1 calc R
C7 C 0.3966(4) 0.2775(4) 0.3633(17) 0.026(3) Uani 1 1 d .
H7 H 0.3954 0.2972 0.3065 0.031 Uiso 1 1 calc R
C8 C 0.3660(4) 0.2412(4) 0.4023(17) 0.030(3) Uani 1 1 d .
H8 H 0.3405 0.2326 0.3764 0.036 Uiso 1 1 calc R
C9 C 0.3805(5) 0.2203(4) 0.4873(18) 0.031(3) Uani 1 1 d .
H9 H 0.3662 0.1955 0.5290 0.038 Uiso 1 1 calc R
C10 C 0.4199(4) 0.2430(4) 0.4987(18) 0.030(3) Uani 1 1 d .
H10 H 0.4367 0.2359 0.5456 0.037 Uiso 1 1 calc R
C11 C 0.4862(4) 0.3943(4) 0.1125(19) 0.036(4) Uani 1 1 d .
H11 H 0.5054 0.3892 0.0805 0.044 Uiso 1 1 calc R
C12 C 0.4611(4) 0.3784(4) 0.2538(18) 0.028(3) Uani 1 1 d .
H12 H 0.4600 0.3601 0.3324 0.034 Uiso 1 1 calc R
C13 C 0.4373(5) 0.3948(5) 0.2580(18) 0.034(4) Uani 1 1 d .
H13 H 0.4181 0.3897 0.3398 0.041 Uiso 1 1 calc R
C14 C 0.4487(5) 0.4197(4) 0.1153(19) 0.032(3) Uani 1 1 d .
H14 H 0.4380 0.4345 0.0848 0.038 Uiso 1 1 calc R
C15 C 0.4774(4) 0.4196(4) 0.027(2) 0.036(4) Uani 1 1 d .
H15 H 0.4895 0.4339 -0.0745 0.043 Uiso 1 1 calc R
C16 C 0.3837(5) 0.3055(4) -0.064(2) 0.036(4) Uani 1 1 d .
H16 H 0.3797 0.2840 -0.0006 0.043 Uiso 1 1 calc R
C17 C 0.4073(4) 0.3210(4) -0.2094(18) 0.033(4) Uani 1 1 d .
H17 H 0.4216 0.3115 -0.2628 0.040 Uiso 1 1 calc R
C18 C 0.4064(6) 0.3535(5) -0.2636(19) 0.045(5) Uani 1 1 d .
H18 H 0.4204 0.3699 -0.3562 0.054 Uiso 1 1 calc R
C19 C 0.3810(5) 0.3568(5) -0.155(2) 0.044(4) Uani 1 1 d .
H19 H 0.3741 0.3755 -0.1643 0.053 Uiso 1 1 calc R
C20 C 0.3669(4) 0.3272(5) -0.027(2) 0.035(4) Uani 1 1 d .
H20 H 0.3496 0.3231 0.0642 0.042 Uiso 1 1 calc R
C21 C 0.5219(5) 0.3013(5) -0.2738(17) 0.037(4) Uani 1 1 d .
H21 H 0.5189 0.2771 -0.2794 0.045 Uiso 1 1 calc R
C22 C 0.4931(4) 0.3109(4) -0.2475(18) 0.031(3) Uani 1 1 d .
H22 H 0.4672 0.2936 -0.2351 0.037 Uiso 1 1 calc R
C23 C 0.5097(5) 0.3505(5) -0.2429(17) 0.034(4) Uani 1 1 d .
H23 H 0.4971 0.3642 -0.2273 0.041 Uiso 1 1 calc R
C24 C 0.5483(4) 0.3657(5) -0.2658(18) 0.034(4) Uani 1 1 d .
H24 H 0.5662 0.3915 -0.2651 0.041 Uiso 1 1 calc R
C25 C 0.5565(5) 0.3369(5) -0.2901(18) 0.040(4) Uani 1 1 d .
H25 H 0.5805 0.3400 -0.3131 0.049 Uiso 1 1 calc R
C26 C 0.5622(5) 0.3667(5) 0.2061(19) 0.039(4) Uani 1 1 d .
H26 H 0.5733 0.3930 0.2036 0.047 Uiso 1 1 calc R
C27 C 0.5247(5) 0.3409(5) 0.2592(19) 0.039(4) Uani 1 1 d .
H27 H 0.5066 0.3469 0.2997 0.047 Uiso 1 1 calc R
C28 C 0.5200(4) 0.3042(5) 0.239(2) 0.038(4) Uani 1 1 d .
H28 H 0.4982 0.2810 0.2623 0.045 Uiso 1 1 calc R
C29 C 0.5536(5) 0.3095(6) 0.178(2) 0.046(4) Uani 1 1 d .
H29 H 0.5585 0.2900 0.1515 0.055 Uiso 1 1 calc R
C30 C 0.5793(5) 0.3471(6) 0.160(2) 0.047(5) Uani 1 1 d .
H30 H 0.6044 0.3574 0.1219 0.057 Uiso 1 1 calc R
Sm1 Sm 0.45401(2) 0.30990(2) 0.06908(9) 0.02593(17) Uani 1 1 d .
Re1 Re 0.404547(16) 0.234722(15) 0.22166(7) 0.02317(14) Uani 1 1 d .
Re2 Re 0.427521(16) 0.363355(16) 0.00774(8) 0.02633(14) Uani 1 1 d .
Re3 Re 0.532426(17) 0.332339(17) -0.02202(8) 0.02772(15) Uani 1 1 d .

loop_
_atom_site_aniso_label
_atom_site_aniso_U_11
_atom_site_aniso_U_22
_atom_site_aniso_U_33
_atom_site_aniso_U_23
_atom_site_aniso_U_13
_atom_site_aniso_U_12
C1 0.026(8) 0.037(9) 0.014(6) 0.000(6) 0.003(6) 0.011(7)
C2 0.031(8) 0.021(7) 0.039(9) -0.007(6) 0.013(7) 0.007(7)
C3 0.025(8) 0.037(9) 0.035(8) -0.023(7) 0.002(6) 0.011(7)
C4 0.030(8) 0.033(9) 0.043(9) -0.005(7) 0.015(7) 0.013(7)
C5 0.038(9) 0.029(8) 0.038(9) -0.002(7) 0.012(7) 0.016(7)
C6 0.030(8) 0.023(8) 0.043(9) 0.003(7) 0.002(7) 0.007(7)
C7 0.045(9) 0.014(6) 0.022(7) -0.004(5) 0.008(6) 0.017(6)
C8 0.035(8) 0.038(9) 0.016(7) -0.010(6) -0.002(6) 0.018(7)
C9 0.043(9) 0.029(8) 0.023(7) -0.011(6) -0.008(7) 0.019(7)
C10 0.031(8) 0.027(8) 0.028(8) 0.009(6) 0.016(6) 0.011(7)
C11 0.030(8) 0.035(9) 0.034(8) -0.003(7) 0.003(7) 0.008(7)
C12 0.040(9) 0.019(7) 0.030(8) -0.008(6) -0.020(6) 0.017(7)
C13 0.041(9) 0.043(9) 0.018(7) -0.001(6) 0.005(6) 0.020(8)
C14 0.044(9) 0.021(7) 0.031(8) 0.001(6) -0.011(7) 0.017(7)
C15 0.029(8) 0.024(8) 0.037(8) -0.009(7) -0.008(7) 0.000(7)
C16 0.038(9) 0.028(8) 0.030(8) -0.015(6) -0.010(7) 0.007(7)
C17 0.039(9) 0.033(8) 0.020(7) -0.013(6) -0.016(6) 0.012(7)
C18 0.079(14) 0.041(10) 0.018(8) 0.001(7) -0.009(8) 0.031(10)
C19 0.048(11) 0.057(11) 0.038(10) -0.020(8) -0.024(8) 0.035(9)
C20 0.022(8) 0.038(9) 0.044(9) -0.004(7) 0.001(7) 0.015(7)
C21 0.065(12) 0.032(9) 0.015(7) -0.002(6) 0.003(7) 0.024(9)
C22 0.016(7) 0.035(8) 0.028(8) -0.001(6) 0.006(6) 0.003(6)
C23 0.042(9) 0.059(11) 0.015(7) 0.007(7) 0.006(6) 0.036(9)
C24 0.035(9) 0.037(9) 0.017(7) 0.003(6) 0.000(6) 0.008(7)
C25 0.051(11) 0.069(12) 0.016(8) 0.012(7) 0.018(7) 0.041(10)
C26 0.037(9) 0.035(9) 0.025(8) 0.003(7) 0.004(7) 0.003(8)
C27 0.046(10) 0.049(10) 0.018(7) -0.016(7) -0.007(7) 0.019(8)
C28 0.024(8) 0.041(10) 0.035(9) 0.015(7) -0.007(6) 0.005(7)
C29 0.041(10) 0.056(12) 0.048(10) -0.009(9) -0.016(8) 0.029(9)
C30 0.029(9) 0.073(14) 0.029(9) -0.009(8) -0.011(7) 0.017(9)
Sm1 0.0277(4) 0.0242(4) 0.0241(4) 0.0014(3) 0.0008(3) 0.0116(3)
Re1 0.0264(3) 0.0227(3) 0.0180(3) -0.0004(2) 0.0015(2) 0.0104(2)
Re2 0.0302(3) 0.0257(3) 0.0233(3) -0.0026(2) -0.0034(2) 0.0142(3)
Re3 0.0269(3) 0.0264(3) 0.0260(3) 0.0002(2) -0.0009(2) 0.0105(3)

loop_
_atom_type_symbol
_atom_type_description
_atom_type_scat_dispersion_real
_atom_type_scat_dispersion_imag
_atom_type_scat_source
C C 0.0033 0.0016 'International Tables Vol C Tables 4.2.6.8 and 6.1.1.4'
H H 0.0000 0.0000 'International Tables Vol C Tables 4.2.6.8 and 6.1.1.4'
Sm Sm -0.1638 3.4418 'International Tables Vol C Tables 4.2.6.8 and 6.1.1.4'
Re Re -1.0185 7.2310 'International Tables Vol C Tables 4.2.6.8 and 6.1.1.4'

loop_
_geom_angle_atom_site_label_1
_geom_angle_atom_site_label_2
_geom_angle_atom_site_label_3
_geom_angle
C5 C1 C2 108.5(13)
C5 C1 Re1 71.8(8)
C2 C1 Re1 70.4(8)
C5 C1 Sm1 133.2(9)
C2 C1 Sm1 77.2(9)
Re1 C1 Sm1 66.6(4)
C1 C2 C3 107.2(14)
C1 C2 Re1 72.3(8)
C3 C2 Re1 70.3(8)
C1 C2 Sm1 75.7(9)
C3 C2 Sm1 133.3(9)
Re1 C2 Sm1 66.5(4)
C4 C3 C2 107.7(14)
C4 C3 Re1 71.3(9)
C2 C3 Re1 71.8(8)
C5 C4 C3 109.2(15)
C5 C4 Re1 73.5(9)
C3 C4 Re1 71.2(9)
C4 C5 C1 107.5(15)
C4 C5 Re1 69.5(9)
C1 C5 Re1 71.2(9)
C10 C6 C7 109.9(13)
C10 C6 Re1 70.2(9)
C7 C6 Re1 72.2(8)
C10 C6 Sm1 131.9(11)
C7 C6 Sm1 79.1(8)
Re1 C6 Sm1 68.2(4)
C6 C7 C8 106.5(12)
C6 C7 Re1 70.3(8)
C8 C7 Re1 70.9(7)
C6 C7 Sm1 73.5(8)
C8 C7 Sm1 134.6(8)
Re1 C7 Sm1 66.5(3)
C7 C8 C9 108.0(14)
C7 C8 Re1 71.7(8)
C9 C8 Re1 70.3(9)
C10 C9 C8 108.7(14)
C10 C9 Re1 70.4(9)
C8 C9 Re1 71.9(8)
C6 C10 C9 107.0(14)
C6 C10 Re1 72.2(9)
C9 C10 Re1 71.9(9)
C12 C11 C15 107.2(14)
C12 C11 Re2 70.8(8)
C15 C11 Re2 70.0(9)
C11 C12 C13 108.1(13)
C11 C12 Re2 72.5(8)
C13 C12 Re2 71.0(8)
C11 C12 Sm1 77.8(9)
C13 C12 Sm1 132.4(10)
Re2 C12 Sm1 66.1(3)
C14 C13 C12 105.6(13)
C14 C13 Re2 70.3(8)
C12 C13 Re2 71.1(8)
C15 C14 C13 110.6(14)
C15 C14 Re2 72.5(9)
C13 C14 Re2 72.6(9)
C14 C15 C11 108.4(14)
C14 C15 Re2 71.3(9)
C11 C15 Re2 72.8(9)
C17 C16 C20 108.5(15)
C17 C16 Re2 72.2(9)
C20 C16 Re2 70.3(9)
C17 C16 Sm1 78.8(9)
C20 C16 Sm1 131.8(10)
Re2 C16 Sm1 67.0(4)
C16 C17 C18 108.6(15)
C16 C17 Re2 71.1(8)
C18 C17 Re2 69.7(9)
C16 C17 Sm1 74.3(9)
C18 C17 Sm1 131.4(10)
Re2 C17 Sm1 65.7(3)
C19 C18 C17 107.3(16)
C19 C18 Re2 71.0(9)
C17 C18 Re2 72.9(8)
C18 C19 C20 108.9(15)
C18 C19 Re2 71.9(10)
C20 C19 Re2 71.3(9)
C16 C20 C19 106.7(14)
C16 C20 Re2 72.5(9)
C19 C20 Re2 70.4(9)
C22 C21 C25 105.3(14)
C22 C21 Re3 70.9(8)
C25 C21 Re3 71.4(8)
C23 C22 C21 109.2(13)
C23 C22 Re3 71.8(8)
C21 C22 Re3 71.2(8)
C23 C22 Sm1 86.6(8)
C21 C22 Sm1 130.0(10)
Re3 C22 Sm1 69.7(4)
C24 C23 C22 107.2(14)
C24 C23 Re3 70.6(8)
C22 C23 Re3 70.9(9)
C25 C24 C23 110.0(15)
C25 C24 Re3 72.8(9)
C23 C24 Re3 72.5(8)
C24 C25 C21 108.2(14)
C24 C25 Re3 70.4(8)
C21 C25 Re3 70.5(8)
C30 C26 C27 108.9(16)
C30 C26 Re3 72.6(10)
C27 C26 Re3 72.2(9)
C26 C27 C28 106.0(15)
C26 C27 Re3 69.9(9)
C28 C27 Re3 71.4(8)
C26 C27 Sm1 131.3(10)
C28 C27 Sm1 84.6(9)
Re3 C27 Sm1 69.2(4)
C29 C28 C27 106.0(15)
C29 C28 Re3 70.4(10)
C27 C28 Re3 70.8(8)
C28 C29 C30 111.2(17)
C28 C29 Re3 73.4(9)
C30 C29 Re3 72.3(10)
C26 C30 C29 107.8(16)
C26 C30 Re3 71.4(10)
C29 C30 Re3 71.1(10)
C22 Sm1 C27 88.7(4)
C22 Sm1 Re2 105.7(3)
C27 Sm1 Re2 114.4(4)
C22 Sm1 Re1 115.4(3)
C27 Sm1 Re1 106.2(3)
Re2 Sm1 Re1 121.71(3)
C22 Sm1 C6 146.7(5)
C27 Sm1 C6 77.7(5)
Re2 Sm1 C6 107.6(3)
Re1 Sm1 C6 43.6(3)
C22 Sm1 Re3 44.5(3)
C27 Sm1 Re3 44.2(3)
Re2 Sm1 Re3 118.94(3)
Re1 Sm1 Re3 119.35(3)
C6 Sm1 Re3 115.5(3)
C22 Sm1 C16 103.7(4)
C27 Sm1 C16 157.1(5)
Re2 Sm1 C16 44.0(3)
Re1 Sm1 C16 85.9(3)
C6 Sm1 C16 100.1(5)
Re3 Sm1 C16 144.4(3)
C22 Sm1 C1 71.9(4)
C27 Sm1 C1 101.7(4)
Re2 Sm1 C1 143.8(3)
Re1 Sm1 C1 43.7(3)
C6 Sm1 C1 81.2(4)
Re3 Sm1 C1 85.4(3)
C16 Sm1 C1 100.4(4)
C22 Sm1 C12 125.4(4)
C27 Sm1 C12 75.6(4)
Re2 Sm1 C12 43.6(3)
Re1 Sm1 C12 119.2(3)
C6 Sm1 C12 80.8(4)
Re3 Sm1 C12 103.6(3)
C16 Sm1 C12 81.5(4)
C1 Sm1 C12 162.0(4)
C22 Sm1 C7 158.0(4)
C27 Sm1 C7 102.5(4)
Re2 Sm1 C7 86.9(3)
Re1 Sm1 C7 43.5(2)
C6 Sm1 C7 27.4(4)
Re3 Sm1 C7 142.9(3)
C16 Sm1 C7 72.7(4)
C1 Sm1 C7 87.2(3)
C12 Sm1 C7 76.1(4)
C22 Sm1 C17 79.0(4)
C27 Sm1 C17 147.9(5)
Re2 Sm1 C17 43.8(3)
Re1 Sm1 C17 105.8(3)
C6 Sm1 C17 126.9(4)
Re3 Sm1 C17 117.6(3)
C16 Sm1 C17 26.8(4)
C1 Sm1 C17 102.4(4)
C12 Sm1 C17 87.4(4)
C7 Sm1 C17 99.5(4)
C22 Sm1 C2 78.3(4)
C27 Sm1 C2 128.7(5)
Re2 Sm1 C2 116.9(3)
Re1 Sm1 C2 43.1(3)
C6 Sm1 C2 86.6(4)
Re3 Sm1 C2 107.0(3)
C16 Sm1 C2 73.4(4)
C1 Sm1 C2 27.1(4)
C12 Sm1 C2 149.4(4)
C7 Sm1 C2 79.9(4)
C17 Sm1 C2 78.0(4)
C10 Re1 C3 150.4(6)
C10 Re1 C4 117.4(6)
C3 Re1 C4 37.5(6)
C10 Re1 C9 37.8(5)
C3 Re1 C9 118.7(6)
C4 Re1 C9 101.7(6)
C10 Re1 C6 37.6(6)
C3 Re1 C6 167.2(6)
C4 Re1 C6 154.3(6)
C9 Re1 C6 62.1(6)
C10 Re1 C2 164.7(6)
C3 Re1 C2 38.0(6)
C4 Re1 C2 62.8(6)
C9 Re1 C2 156.1(6)
C6 Re1 C2 138.7(6)
C10 Re1 C8 63.4(5)
C3 Re1 C8 109.9(5)
C4 Re1 C8 118.4(6)
C9 Re1 C8 37.8(5)
C6 Re1 C8 62.2(6)
C2 Re1 C8 131.1(6)
C10 Re1 C7 63.6(6)
C3 Re1 C7 130.1(6)
C4 Re1 C7 154.9(6)
C9 Re1 C7 62.9(5)
C6 Re1 C7 37.5(6)
C2 Re1 C7 123.5(6)
C8 Re1 C7 37.4(5)
C10 Re1 C1 127.8(5)
C3 Re1 C1 62.6(5)
C4 Re1 C1 62.0(5)
C9 Re1 C1 153.1(6)
C6 Re1 C1 123.3(6)
C2 Re1 C1 37.3(6)
C8 Re1 C1 168.2(5)
C7 Re1 C1 139.6(5)
C10 Re1 C5 107.8(6)
C3 Re1 C5 62.3(6)
C4 Re1 C5 37.0(6)
C9 Re1 C5 117.2(6)
C6 Re1 C5 129.7(6)
C2 Re1 C5 62.4(6)
C8 Re1 C5 149.8(6)
C7 Re1 C5 166.9(6)
C1 Re1 C5 37.0(5)
C10 Re1 Sm1 102.7(4)
C3 Re1 Sm1 106.7(4)
C4 Re1 Sm1 129.5(4)
C9 Re1 Sm1 128.6(4)
C6 Re1 Sm1 68.2(4)
C2 Re1 Sm1 70.4(4)
C8 Re1 Sm1 106.0(4)
C7 Re1 Sm1 70.0(4)
C1 Re1 Sm1 69.6(4)
C5 Re1 Sm1 104.1(4)
C19 Re2 C14 101.7(6)
C19 Re2 C20 38.3(7)
C14 Re2 C20 118.7(6)
C19 Re2 C18 37.0(7)
C14 Re2 C18 117.2(6)
C20 Re2 C18 63.2(7)
C19 Re2 C15 117.9(7)
C14 Re2 C15 36.1(6)
C20 Re2 C15 150.4(6)
C18 Re2 C15 109.4(6)
C19 Re2 C13 116.7(6)
C14 Re2 C13 37.1(5)
C20 Re2 C13 108.2(6)
C18 Re2 C13 148.3(6)
C15 Re2 C13 61.9(6)
C19 Re2 C12 153.9(6)
C14 Re2 C12 61.8(5)
C20 Re2 C12 129.1(6)
C18 Re2 C12 167.4(7)
C15 Re2 C12 61.8(6)
C13 Re2 C12 37.9(6)
C19 Re2 C16 62.4(7)
C14 Re2 C16 155.3(6)
C20 Re2 C16 37.2(6)
C18 Re2 C16 62.5(6)
C15 Re2 C16 167.2(6)
C13 Re2 C16 130.4(6)
C12 Re2 C16 124.3(6)
C19 Re2 C17 61.6(6)
C14 Re2 C17 153.9(5)
C20 Re2 C17 61.9(6)
C18 Re2 C17 37.4(6)
C15 Re2 C17 131.0(6)
C13 Re2 C17 167.0(6)
C12 Re2 C17 140.8(5)
C16 Re2 C17 36.6(6)
C19 Re2 C11 154.5(7)
C14 Re2 C11 61.2(6)
C20 Re2 C11 165.5(6)
C18 Re2 C11 130.9(7)
C15 Re2 C11 37.2(6)
C13 Re2 C11 62.2(6)
C12 Re2 C11 36.7(6)
C16 Re2 C11 139.9(6)
C17 Re2 C11 125.5(6)
C19 Re2 Sm1 129.0(5)
C14 Re2 Sm1 129.3(4)
C20 Re2 Sm1 103.5(4)
C18 Re2 Sm1 105.8(5)
C15 Re2 Sm1 106.0(5)
C13 Re2 Sm1 105.9(4)
C12 Re2 Sm1 70.3(4)
C16 Re2 Sm1 69.0(5)
C17 Re2 Sm1 70.5(4)
C11 Re2 Sm1 70.9(4)
C29 Re3 C26 60.8(7)
C29 Re3 C30 36.6(7)
C26 Re3 C30 36.0(7)
C29 Re3 C24 142.6(7)
C26 Re3 C24 111.5(6)
C30 Re3 C24 114.1(7)
C29 Re3 C27 61.3(7)
C26 Re3 C27 37.9(6)
C30 Re3 C27 61.8(7)
C24 Re3 C27 137.2(6)
C29 Re3 C22 137.4(6)
C26 Re3 C22 158.9(7)
C30 Re3 C22 164.2(6)
C24 Re3 C22 61.9(5)
C27 Re3 C22 132.4(6)
C29 Re3 C21 110.8(7)
C26 Re3 C21 160.2(7)
C30 Re3 C21 126.3(7)
C24 Re3 C21 63.0(6)
C27 Re3 C21 157.1(6)
C22 Re3 C21 37.9(6)
C29 Re3 C28 36.2(6)
C26 Re3 C28 62.6(6)
C30 Re3 C28 61.7(6)
C24 Re3 C28 174.1(6)
C27 Re3 C28 37.8(7)
C22 Re3 C28 123.3(6)
C21 Re3 C28 122.6(6)
C29 Re3 C23 174.1(7)
C26 Re3 C23 125.0(7)
C30 Re3 C23 147.1(7)
C24 Re3 C23 36.9(6)
C27 Re3 C23 123.6(6)
C22 Re3 C23 37.3(6)
C21 Re3 C23 63.3(6)
C28 Re3 C23 145.3(6)
C29 Re3 C25 114.4(7)
C26 Re3 C25 125.9(6)
C30 Re3 C25 104.9(6)
C24 Re3 C25 36.8(6)
C27 Re3 C25 163.8(7)
C22 Re3 C25 62.3(6)
C21 Re3 C25 38.1(6)
C28 Re3 C25 146.4(7)
C23 Re3 C25 61.9(6)
C29 Re3 Sm1 108.2(5)
C26 Re3 Sm1 100.9(4)
C30 Re3 Sm1 127.6(5)
C24 Re3 Sm1 109.2(4)
C27 Re3 Sm1 66.6(5)
C22 Re3 Sm1 65.7(4)
C21 Re3 Sm1 98.8(5)
C28 Re3 Sm1 72.5(4)
C23 Re3 Sm1 72.8(4)
C25 Re3 Sm1 127.5(5)

loop_
_geom_bond_atom_site_label_1
_geom_bond_atom_site_label_2
_geom_bond_distance
C1 C5 1.43(2)
C1 C2 1.43(2)
C1 Re1 2.243(14)
C1 Sm1 3.042(15)
C2 C3 1.44(2)
C2 Re1 2.219(15)
C2 Sm1 3.061(14)
C3 C4 1.41(2)
C3 Re1 2.199(14)
C4 C5 1.41(2)
C4 Re1 2.200(16)
C5 Re1 2.252(15)
C6 C10 1.42(2)
C6 C7 1.43(2)
C6 Re1 2.212(16)
C6 Sm1 2.981(16)
C7 C8 1.43(2)
C7 Re1 2.237(12)
C7 Sm1 3.052(14)
C8 C9 1.43(2)
C8 Re1 2.227(14)
C9 C10 1.42(2)
C9 Re1 2.205(15)
C10 Re1 2.185(15)
C11 C12 1.41(2)
C11 C15 1.43(2)
C11 Re2 2.254(16)
C12 C13 1.45(2)
C12 Re2 2.233(13)
C12 Sm1 3.048(14)
C13 C14 1.41(2)
C13 Re2 2.231(14)
C14 C15 1.37(2)
C14 Re2 2.201(14)
C15 Re2 2.216(14)
C16 C17 1.41(2)
C16 C20 1.42(2)
C16 Re2 2.234(15)
C16 Sm1 3.004(17)
C17 C18 1.43(2)
C17 Re2 2.249(14)
C17 Sm1 3.060(14)
C18 C19 1.40(3)
C18 Re2 2.206(15)
C19 C20 1.44(2)
C19 Re2 2.195(16)
C20 Re2 2.206(15)
C21 C22 1.45(2)
C21 C25 1.46(3)
C21 Re3 2.231(14)
C22 C23 1.43(2)
C22 Re3 2.227(14)
C22 Sm1 2.897(14)
C23 C24 1.41(2)
C23 Re3 2.238(14)
C24 C25 1.41(2)
C24 Re3 2.213(14)
C25 Re3 2.243(13)
C26 C30 1.36(3)
C26 C27 1.44(2)
C26 Re3 2.196(16)
C27 C28 1.44(2)
C27 Re3 2.225(14)
C27 Sm1 2.928(17)
C28 C29 1.38(2)
C28 Re3 2.232(15)
C29 C30 1.38(3)
C29 Re3 2.195(17)
C30 Re3 2.210(16)
Sm1 Re2 2.9600(10)
Sm1 Re1 2.9792(9)
Sm1 Re3 2.9809(10)

loop_
_platon_squeeze_void_nr
_platon_squeeze_void_average_x
_platon_squeeze_void_average_y
_platon_squeeze_void_average_z
_platon_squeeze_void_volume
_platon_squeeze_void_count_electrons
_platon_squeeze_void_content
1 0.000 0.000 -0.010 178 27 ' '
2 0.333 0.667 0.215 179 27 ' '
3 0.667 0.333 0.882 179 27 ' '
